data_4300198
loop_
_publ_author_name
'Toralf Peymann'
'Carolyn B. Knobler'
'M. Frederick Hawthorne'

_publ_contact_author
;
Hawthorne, M. F.,
Department of Chemistry and Biochemistry,
University of California,
Los Angeles, CA 90095-1569.  USA
;
_publ_contact_author_email KNOBLERH@CHEM.UCLA.EDU
_publ_contact_author_fax 310-825-5490
_publ_contact_author_phone 310-825-7378
_publ_section_title
;
A Study of the Sequential Acid-Catalyzed Hydroxylation
of Dodecahydro-closo-Dodecaborate(2-)
;
_journal_name_full 'Inorganic Chemistry'
_journal_page_first 1163
_journal_page_last 1170
_journal_paper_doi 10.1021/ic991105+
_journal_volume 39
_journal_year 2000
_chemical_formula_moiety 'B12 H12 O2'
_chemical_formula_sum 'C38 H48 B12 O2 P2'
_chemical_formula_weight 728.42
_chemical_name_common b12o2p
_space_group_IT_number 14
_symmetry_cell_setting monoclinic
_symmetry_space_group_name_Hall '-P 2yn'
_symmetry_space_group_name_H-M 'P 1 21/n 1'
_cell_angle_alpha 90.00
_cell_angle_beta 101.175(14)
_cell_angle_gamma 90.00
_cell_formula_units_Z 2
_cell_length_a 8.876(4)
_cell_length_b 18.472(8)
_cell_length_c 12.711(5)
_cell_measurement_temperature 298
_cell_volume 2044.6(15)
_diffrn_ambient_temperature 298
_exptl_crystal_density_diffrn 1.183
_refine_diff_density_rms 0.048
_cod_original_sg_symbol_H-M 'P 21/n'
_cod_database_code 4300198

loop_
_symmetry_equiv_pos_as_xyz
'x, y, z'
'x+1/2, -y+1/2, z+1/2'
'-x, -y, -z'
'-x-1/2, y-1/2, -z-1/2'

loop_
_atom_site_aniso_label
_atom_site_aniso_U_11
_atom_site_aniso_U_22
_atom_site_aniso_U_33
_atom_site_aniso_U_23
_atom_site_aniso_U_13
_atom_site_aniso_U_12
P1 0.0606(5) 0.0641(6) 0.0451(5) -0.0062(4) 0.0095(4) 0.0020(4)
C11 0.059(2) 0.068(2) 0.042(2) 0.001(2) 0.0114(14) 0.000(2)
C12 0.071(2) 0.082(3) 0.054(2) 0.004(2) 0.016(2) 0.009(2)
C13 0.059(2) 0.111(4) 0.059(2) 0.009(2) 0.010(2) 0.011(2)
C14 0.067(3) 0.112(4) 0.052(2) 0.007(2) 0.010(2) -0.012(2)
C15 0.078(3) 0.082(3) 0.069(2) 0.001(2) 0.008(2) -0.013(2)
C16 0.064(2) 0.074(3) 0.068(2) -0.001(2) 0.010(2) -0.001(2)
C21 0.057(2) 0.053(2) 0.049(2) -0.0035(14) 0.0074(14) 0.002(2)
C22 0.087(3) 0.082(3) 0.062(2) -0.002(2) 0.002(2) -0.025(2)
C23 0.097(3) 0.077(3) 0.089(3) 0.011(2) 0.013(2) -0.031(2)
C24 0.094(3) 0.078(3) 0.065(2) 0.012(2) 0.024(2) 0.002(2)
C25 0.115(3) 0.081(3) 0.048(2) -0.007(2) 0.024(2) -0.012(3)
C26 0.092(3) 0.067(2) 0.056(2) -0.010(2) 0.024(2) -0.012(2)
C31 0.063(2) 0.067(2) 0.052(2) 0.001(2) 0.004(2) -0.003(2)
C32 0.078(3) 0.074(3) 0.068(2) 0.012(2) 0.014(2) 0.008(2)
C33 0.100(3) 0.085(3) 0.109(4) 0.022(3) 0.023(3) 0.021(3)
C34 0.098(4) 0.097(4) 0.123(4) 0.042(3) -0.001(3) 0.005(3)
C35 0.136(5) 0.133(5) 0.081(3) 0.048(3) 0.006(3) 0.007(4)
C36 0.114(4) 0.119(4) 0.068(3) 0.024(3) 0.021(3) 0.011(3)
C41 0.094(3) 0.091(3) 0.062(2) -0.024(2) 0.015(2) 0.008(2)

loop_
_atom_site_label
_atom_site_type_symbol
_atom_site_fract_x
_atom_site_fract_y
_atom_site_fract_z
_atom_site_U_iso_or_equiv
_atom_site_thermal_displace_type
_atom_site_occupancy
_atom_site_calc_flag
_atom_site_refinement_flags
_atom_site_disorder_group
B1 B 0.1192(6) -0.0650(3) -0.0268(4) 0.0738(12) Uiso 1 d . .
O1 O 0.2279(10) -0.1148(5) -0.0441(7) 0.107(3) Uiso 0.37 d P .
B2 B -0.0822(5) -0.0800(2) -0.0412(3) 0.0670(11) Uiso 1 d . .
H2 H -0.1358(5) -0.1321(2) -0.0687(3) 0.087 Uiso 1 calc R .
B3 B 0.0343(5) -0.0688(3) 0.0879(4) 0.0759(13) Uiso 1 d . .
H3 H 0.0568(5) -0.1140(3) 0.1451(4) 0.099 Uiso 1 calc R .
B4 B 0.1765(5) -0.0018(2) 0.0777(4) 0.0699(11) Uiso 1 d . .
H4 H 0.2920(5) -0.0031(2) 0.1283(4) 0.091 Uiso 0.74 calc PR 1
O4' O 0.3389(26) -0.0013(12) 0.1205(18) 0.093(6) Uiso 0.13 d P 2
H4' H 0.3800 -0.0030 0.0645 0.121 Uiso 0.13 d P 2
B6 B -0.0123 -0.0212 -0.1302 0.076 Uiso 1 d . .
H6 H -0.0202(42) -0.0353(5) -0.2152(3) 0.099 Uiso 1 calc R .
B7 B -0.1456(5) -0.0275(3) 0.0580(4) 0.0723(12) Uiso 1 d . .
H7' H -0.2400(5) -0.0453(3) 0.0965(4) 0.094 Uiso 0.50 calc PR 3
O7 O -0.2730(7) -0.0475(4) 0.1091(5) 0.105(2) Uiso 0.50 d P 4
H7 H -0.3400 -0.0189 0.0766 0.136 Uiso 0.50 d P 4
P1 P 0.06470(10) 0.76130(5) 0.61380(7) 0.0567(3) Uani 1 d . .
C11 C 0.2518(4) 0.7991(2) 0.6618(2) 0.0561(8) Uani 1 d . .
C12 C 0.3803(4) 0.7552(2) 0.6727(3) 0.0683(10) Uani 1 d . .
H12 H 0.3707(4) 0.7071(2) 0.6509(3) 0.082 Uiso 1 calc R .
C13 C 0.5239(4) 0.7837(3) 0.7167(3) 0.0766(11) Uani 1 d . .
H13 H 0.6109(4) 0.7546(3) 0.7243(3) 0.092 Uiso 1 calc R .
C14 C 0.5372(5) 0.8551(3) 0.7489(3) 0.0771(12) Uani 1 d . .
H14 H 0.6334(5) 0.8739(3) 0.7780(3) 0.093 Uiso 1 calc R .
C15 C 0.4095(5) 0.8989(2) 0.7385(3) 0.0770(11) Uani 1 d . .
H15 H 0.4195(5) 0.9470(2) 0.7606(3) 0.092 Uiso 1 calc R .
C16 C 0.2663(4) 0.8711(2) 0.6949(3) 0.0692(10) Uani 1 d . .
H16 H 0.1797(4) 0.9004(2) 0.6878(3) 0.083 Uiso 1 calc R .
C21 C -0.0008(4) 0.7228(2) 0.7260(2) 0.0536(8) Uani 1 d . .
C22 C -0.0964(5) 0.6628(2) 0.7146(3) 0.0786(11) Uani 1 d . .
H22 H -0.1311(5) 0.6428(2) 0.6471(3) 0.094 Uiso 1 calc R .
C23 C -0.1397(5) 0.6331(2) 0.8034(4) 0.0883(13) Uani 1 d . .
H23 H -0.2039(5) 0.5929(2) 0.7955(4) 0.106 Uiso 1 calc R .
C24 C -0.0895(5) 0.6618(2) 0.9030(3) 0.0779(11) Uani 1 d . .
H24 H -0.1180(5) 0.6407(2) 0.9626(3) 0.093 Uiso 1 calc R .
C25 C 0.0026(5) 0.7217(2) 0.9148(3) 0.0804(12) Uani 1 d . .
H25 H 0.0346(5) 0.7420(2) 0.9824(3) 0.096 Uiso 1 calc R .
C26 C 0.0483(5) 0.7523(2) 0.8276(3) 0.0703(10) Uani 1 d . .
H26 H 0.1121(5) 0.7927(2) 0.8364(3) 0.084 Uiso 1 calc R .
C31 C -0.0579(4) 0.8323(2) 0.5517(3) 0.0616(9) Uani 1 d . .
C32 C -0.1507(4) 0.8704(2) 0.6074(3) 0.0734(10) Uani 1 d . .
H32 H -0.1540(4) 0.8570(2) 0.6774(3) 0.070(11) Uiso 1 calc R .
C33 C -0.2384(6) 0.9277(3) 0.5617(4) 0.0977(14) Uani 1 d . .
H33 H -0.2999(6) 0.9531(3) 0.6005(4) 0.107(16) Uiso 1 calc R .
C34 C -0.2342(6) 0.9468(3) 0.4591(5) 0.109(2) Uani 1 d . .
H34 H -0.2947(6) 0.9850(3) 0.4276(5) 0.150(22) Uiso 1 calc R .
C35 C -0.1423(7) 0.9106(3) 0.4007(5) 0.118(2) Uani 1 d . .
H35 H -0.1395(7) 0.9249(3) 0.3310(5) 0.128(18) Uiso 1 calc R .
C36 C -0.0541(6) 0.8529(3) 0.4467(4) 0.0998(15) Uani 1 d . .
H36 H 0.0076(6) 0.8279(3) 0.4076(4) 0.138(21) Uiso 1 calc R .
C41 C 0.0735(5) 0.6922(2) 0.5171(3) 0.0822(12) Uani 1 d G .
H41A H 0.1324(31) 0.6491(12) 0.5502(27) 0.123 Uiso 1 calc G .
H41B H 0.1278(32) 0.7144(18) 0.4631(21) 0.123 Uiso 1 calc G .
H41C H -0.0319(16) 0.6769(18) 0.4810(25) 0.123 Uiso 1 calc G .

loop_
_geom_bond_atom_site_label_1
_geom_bond_atom_site_label_2
_geom_bond_distance
_geom_bond_site_symmetry_2
B1 O1 1.382(10) .
B1 B4 1.767(7) .
B1 B3 1.768(7) .
B1 B6 1.775(5) .
B1 B7 1.779(7) 3
B1 B2 1.783(6) .
B2 B4 1.746(6) 3
B2 B6 1.765(4) .
B2 B7 1.768(6) .
B2 B3 1.774(6) .
B3 B7 1.744(7) .
B3 B6 1.771(5) 3
B3 B4 1.791(7) .
B4 O4' 1.44(2) .
B4 B2 1.746(6) 3
B4 B6 1.768(4) 3
B4 B7 1.778(6) 3
B6 B7 1.766(5) 3
B6 B4 1.768(4) 3
B6 B3 1.771(5) 3
B7 O7 1.457(8) .
B7 B6 1.766(5) 3
B7 B4 1.778(6) 3
B7 B1 1.779(7) 3
P1 C41 1.784(4) .
P1 C31 1.788(4) .
P1 C21 1.789(3) .
P1 C11 1.796(4) .
C11 C12 1.385(5) .
C11 C16 1.393(5) .
C12 C13 1.393(5) .
C13 C14 1.379(6) .
C14 C15 1.378(6) .
C15 C16 1.383(5) .
C21 C22 1.386(5) .
C21 C26 1.391(5) .
C22 C23 1.376(5) .
C23 C24 1.365(6) .
C24 C25 1.366(5) .
C25 C26 1.373(5) .
C31 C32 1.378(5) .
C31 C36 1.395(5) .
C32 C33 1.374(5) .
C33 C34 1.358(7) .
C34 C35 1.377(8) .
C35 C36 1.383(7) .
